data_2019800
loop_
_publ_author_name
'Arderne, Charmaine'
'Olivier, Denise K.'
'Ndinteh, Derek T.'

_publ_section_title
;
 Charge-assisted hydrogen bonding in salts of
 2-amino-1<i>H</i>-benzimidazole with 3-phenylpropynoic acid and
 oct-2-ynoic acid
;
_journal_coeditor_code EG3173
_journal_issue 2
_journal_name_full 'Acta Crystallographica Section C'
_journal_page_first
;
;
_journal_paper_doi 10.1107/S2053229615001047
_journal_volume 71
_journal_year 2015
_chemical_formula_iupac 'C7 H8 N3 + , C8 H11 O2 - '
_chemical_formula_moiety 'C7 H8 N3 +, C8 H11 O2 -'
_chemical_formula_sum 'C15 H19 N3 O2'
_chemical_formula_weight 273.33
_chemical_name_systematic
;
2-amino-1<i>H</i>-benzimidazolium 2-octynoate
;
_space_group_crystal_system monoclinic
_space_group_IT_number 14
_space_group_name_Hall '-P 2ybc'
_space_group_name_H-M_alt 'P 1 21/c 1'
_symmetry_space_group_name_Hall '-P 2ybc'
_symmetry_space_group_name_H-M 'P 1 21/c 1'
_atom_sites_solution_hydrogens mixed
_audit_creation_method
;
Olex2 1.2-beta
(compiled 2014.11.07 svn.r3078 for OlexSys, GUI svn.r4941)
;
_cell_angle_alpha 90
_cell_angle_beta 101.638(5)
_cell_angle_gamma 90
_cell_formula_units_Z 4
_cell_length_a 9.295(3)
_cell_length_b 13.713(5)
_cell_length_c 11.810(4)
_cell_measurement_reflns_used 1404
_cell_measurement_temperature 100(2)
_cell_measurement_theta_max 19.77
_cell_measurement_theta_min 2.24
_cell_volume 1474.4(9)
_computing_cell_refinement
;
SAINT (Bruker, 2012)
;
_computing_data_collection
;
APEX2 (Bruker, 2012)
;
_computing_data_reduction
;
SAINT (Bruker, 2012)
;
_computing_molecular_graphics
;
OLEX2 (Dolomanov <i>et al.</i>, 2009) and Mercury (Macrae <i>et al.</i>,
2008)
;
_computing_publication_material
;
OLEX2 (Dolomanov <i>et al.</i>, 2009), PLATON (Spek, 2009) and
publCIF (Westrip, 2010)
;
_computing_structure_refinement
;
SHELXL2014/7 (Sheldrick, 2014)
;
_computing_structure_solution
;
SHELXS2014/7 (Sheldrick, 2014)
;
_diffrn_ambient_temperature 99.98
_diffrn_measured_fraction_theta_full 1.000
_diffrn_measured_fraction_theta_max 0.994
_diffrn_measurement_device_type 'Bruker APEXII CCD area-detector'
_diffrn_measurement_method '\f and \w scans'
_diffrn_radiation_monochromator graphite
_diffrn_radiation_type MoK\a
_diffrn_radiation_wavelength 0.71073
_diffrn_reflns_av_R_equivalents 0.1549
_diffrn_reflns_limit_h_max 7
_diffrn_reflns_limit_h_min -12
_diffrn_reflns_limit_k_max 18
_diffrn_reflns_limit_k_min -18
_diffrn_reflns_limit_l_max 15
_diffrn_reflns_limit_l_min -15
_diffrn_reflns_number 26096
_diffrn_reflns_theta_full 25.242
_diffrn_reflns_theta_max 28.409
_diffrn_reflns_theta_min 2.237
_diffrn_standards_number 0
_exptl_absorpt_coefficient_mu 0.084
_exptl_absorpt_correction_T_max 0.985
_exptl_absorpt_correction_T_min 0.981
_exptl_absorpt_correction_type multi-scan
_exptl_absorpt_process_details
;
(SADABS; Bruker, 2008)
;
_exptl_crystal_colour colourless
_exptl_crystal_density_diffrn 1.231
_exptl_crystal_description block
_exptl_crystal_F_000 584
_exptl_crystal_size_max 0.258
_exptl_crystal_size_mid 0.179
_exptl_crystal_size_min 0.153
_refine_diff_density_max 0.276
_refine_diff_density_min -0.271
_refine_ls_extinction_coef 0.015(2)
_refine_ls_extinction_expression Fc^*^=kFc[1+0.001xFc^2^\l^3^/sin(2\q)]^-1/4^
_refine_ls_extinction_method
;
SHELXL2014/7 (Sheldrick, 2014)
;
_refine_ls_goodness_of_fit_ref 0.969
_refine_ls_hydrogen_treatment mixed
_refine_ls_matrix_type full
_refine_ls_number_parameters 199
_refine_ls_number_reflns 3693
_refine_ls_number_restraints 0
_refine_ls_restrained_S_all 0.969
_refine_ls_R_factor_all 0.1562
_refine_ls_R_factor_gt 0.0604
_refine_ls_shift/su_max 0.000
_refine_ls_shift/su_mean 0.000
_refine_ls_structure_factor_coef Fsqd
_refine_ls_weighting_details 'w = 1/[\s^2^(Fo^2^)+(0.0690P)^2^] where P=(Fo^2^+2Fc^2^)/3'
_refine_ls_weighting_scheme calc
_refine_ls_wR_factor_gt 0.1241
_refine_ls_wR_factor_ref 0.1583
_reflns_number_gt 1827
_reflns_number_total 3693
_reflns_threshold_expression I>2\s(I)
_cod_data_source_file eg3173sup1.cif
_cod_data_source_block II
_cod_original_cell_volume 1474.5(8)
_cod_database_code 2019800
_cod_database_fobs_code 2019800
_shelx_space_group_comment
;
The symmetry employed for this shelxl refinement is uniquely defined
by the following loop, which should always be used as a source of
symmetry information in preference to the above space-group names.
They are only intended as comments.
;
_shelx_estimated_absorpt_t_min 0.979
_shelx_estimated_absorpt_t_max 0.987

loop_
_space_group_symop_operation_xyz
'x, y, z'
'-x, y+1/2, -z+1/2'
'-x, -y, -z'
'x, -y-1/2, z-1/2'

loop_
_atom_site_type_symbol
_atom_site_label
_atom_site_fract_x
_atom_site_fract_y
_atom_site_fract_z
_atom_site_U_iso_or_equiv
_atom_site_adp_type
_atom_site_calc_flag
_atom_site_occupancy
O O1 0.5531(2) 0.81078(11) 1.01678(12) 0.0309(5) Uani d 1
O O2 0.5818(2) 0.86996(11) 0.84613(12) 0.0331(5) Uani d 1
N N1 0.5110(3) 0.67822(15) 0.74365(17) 0.0321(6) Uani d 1
H H1A 0.517(3) 0.6634(19) 0.664(2) 0.049(8) Uiso d 1
H H1B 0.548(3) 0.739(2) 0.776(2) 0.051(8) Uiso d 1
N N2 0.4201(2) 0.65104(14) 0.91189(15) 0.0279(5) Uani d 1
H H2 0.462(3) 0.715(2) 0.950(2) 0.067(9) Uiso d 1
N N3 0.3802(2) 0.53532(13) 0.78071(16) 0.0304(5) Uani d 1
H H3 0.390(3) 0.498(2) 0.720(2) 0.054(9) Uiso d 1
C C1 0.3052(3) 0.56671(17) 1.0621(2) 0.0329(6) Uani d 1
H H1 0.3234 0.6167 1.1188 0.039 Uiso calc 1
C C2 0.2351(3) 0.48051(18) 1.0811(2) 0.0383(7) Uani d 1
H H2A 0.2042 0.4713 1.1523 0.046 Uiso calc 1
C C3 0.2094(3) 0.40767(18) 0.9977(2) 0.0408(7) Uani d 1
H H3A 0.1615 0.3495 1.0136 0.049 Uiso calc 1
C C4 0.2513(3) 0.41718(17) 0.8920(2) 0.0365(7) Uani d 1
H H4 0.2330 0.3673 0.8351 0.044 Uiso calc 1
C C5 0.3212(3) 0.50296(16) 0.87405(19) 0.0288(6) Uani d 1
C C6 0.3474(3) 0.57639(15) 0.95705(18) 0.0265(6) Uani d 1
C C7 0.4413(3) 0.62342(16) 0.80769(19) 0.0283(6) Uani d 1
C C8 0.5965(3) 0.87404(15) 0.95380(18) 0.0248(6) Uani d 1
C C9 0.6701(3) 0.96001(16) 1.01197(18) 0.0275(6) Uani d 1
C C10 0.7324(3) 1.03030(16) 1.05801(19) 0.0293(6) Uani d 1
C C11 0.8045(3) 1.11981(16) 1.1065(2) 0.0334(7) Uani d 1
H H11A 0.9000 1.1035 1.1570 0.040 Uiso calc 1
H H11B 0.7429 1.1524 1.1546 0.040 Uiso calc 1
C C12 0.8298(3) 1.18948(16) 1.01142(19) 0.0308(6) Uani d 1
H H12A 0.7349 1.2014 0.9578 0.037 Uiso calc 1
H H12B 0.8652 1.2527 1.0469 0.037 Uiso calc 1
C C13 0.9400(3) 1.15149(17) 0.9425(2) 0.0323(6) Uani d 1
H H13A 1.0387 1.1496 0.9933 0.039 Uiso calc 1
H H13B 0.9131 1.0840 0.9170 0.039 Uiso calc 1
C C14 0.9459(3) 1.21419(17) 0.83729(19) 0.0318(6) Uani d 1
H H14A 0.8478 1.2144 0.7855 0.038 Uiso calc 1
H H14B 0.9695 1.2821 0.8628 0.038 Uiso calc 1
C C15 1.0589(3) 1.1788(2) 0.7699(2) 0.0431(7) Uani d 1
H H15A 1.0602 1.2228 0.7048 0.065 Uiso calc 1
H H15B 1.0332 1.1128 0.7408 0.065 Uiso calc 1
H H15C 1.1563 1.1779 0.8208 0.065 Uiso calc 1

loop_
_atom_site_aniso_label
_atom_site_aniso_U_11
_atom_site_aniso_U_22
_atom_site_aniso_U_33
_atom_site_aniso_U_12
_atom_site_aniso_U_13
_atom_site_aniso_U_23
O1 0.0439(13) 0.0258(8) 0.0247(8) -0.0035(8) 0.0109(8) 0.0007(6)
O2 0.0496(14) 0.0287(9) 0.0211(8) -0.0025(8) 0.0072(8) 0.0005(6)
N1 0.0455(17) 0.0300(11) 0.0226(10) -0.0024(10) 0.0112(10) -0.0019(8)
N2 0.0383(15) 0.0266(10) 0.0192(9) -0.0028(10) 0.0067(9) -0.0007(7)
N3 0.0401(16) 0.0264(10) 0.0243(10) -0.0015(10) 0.0058(10) -0.0061(8)
C1 0.041(2) 0.0311(13) 0.0263(12) 0.0021(12) 0.0074(12) 0.0003(10)
C2 0.043(2) 0.0390(14) 0.0355(13) 0.0013(13) 0.0133(14) 0.0054(11)
C3 0.044(2) 0.0340(14) 0.0443(15) -0.0059(13) 0.0080(15) 0.0044(11)
C4 0.039(2) 0.0315(13) 0.0366(14) -0.0043(13) 0.0019(13) -0.0027(10)
C5 0.0312(18) 0.0278(12) 0.0261(11) 0.0004(11) 0.0027(12) 0.0004(9)
C6 0.0285(17) 0.0252(11) 0.0249(11) 0.0022(11) 0.0032(11) 0.0006(9)
C7 0.0333(18) 0.0285(12) 0.0226(11) 0.0040(11) 0.0045(12) 0.0004(9)
C8 0.0294(17) 0.0224(11) 0.0238(11) 0.0034(10) 0.0081(11) 0.0019(8)
C9 0.0304(17) 0.0290(12) 0.0239(11) 0.0025(11) 0.0073(11) 0.0042(9)
C10 0.0347(18) 0.0301(12) 0.0238(11) 0.0013(12) 0.0076(12) 0.0027(10)
C11 0.041(2) 0.0292(12) 0.0298(13) -0.0032(12) 0.0069(13) -0.0034(9)
C12 0.0352(18) 0.0258(12) 0.0308(12) -0.0029(11) 0.0052(12) -0.0016(9)
C13 0.0341(18) 0.0310(12) 0.0318(12) 0.0025(12) 0.0068(12) 0.0037(10)
C14 0.0323(18) 0.0318(12) 0.0303(12) 0.0021(12) 0.0044(12) 0.0032(10)
C15 0.045(2) 0.0475(16) 0.0389(14) 0.0056(14) 0.0132(14) 0.0089(12)

loop_
_atom_type_symbol
_atom_type_description
_atom_type_scat_dispersion_real
_atom_type_scat_dispersion_imag
_atom_type_scat_source
C C 0.0033 0.0016 'International Tables Vol C Tables 4.2.6.8 and 6.1.1.4'
H H 0.0000 0.0000 'International Tables Vol C Tables 4.2.6.8 and 6.1.1.4'
N N 0.0061 0.0033 'International Tables Vol C Tables 4.2.6.8 and 6.1.1.4'
O O 0.0106 0.0060 'International Tables Vol C Tables 4.2.6.8 and 6.1.1.4'

loop_
_geom_angle_atom_site_label_1
_geom_angle_atom_site_label_2
_geom_angle_atom_site_label_3
_geom_angle
H1A N1 H1B 119(2)
C7 N1 H1A 124.3(16)
C7 N1 H1B 116.5(16)
C6 N2 H2 129.2(16)
C7 N2 H2 122.1(17)
C7 N2 C6 108.49(19)
C5 N3 H3 124.1(18)
C7 N3 H3 126.7(19)
C7 N3 C5 108.19(18)
C2 C1 H1 121.5
C6 C1 H1 121.5
C6 C1 C2 117.0(2)
C1 C2 H2A 119.5
C3 C2 C1 121.1(2)
C3 C2 H2A 119.5
C2 C3 H3A 119.0
C4 C3 C2 122.1(2)
C4 C3 H3A 119.0
C3 C4 H4 121.8
C5 C4 C3 116.4(2)
C5 C4 H4 121.8
C4 C5 N3 131.5(2)
C4 C5 C6 121.9(2)
C6 C5 N3 106.5(2)
N2 C6 C5 106.97(19)
C1 C6 N2 131.6(2)
C1 C6 C5 121.5(2)
N1 C7 N2 122.9(2)
N1 C7 N3 127.3(2)
N2 C7 N3 109.8(2)
O1 C8 C9 116.90(19)
O2 C8 O1 125.9(2)
O2 C8 C9 117.23(19)
C10 C9 C8 178.6(3)
C9 C10 C11 175.9(2)
C10 C11 H11A 109.4
C10 C11 H11B 109.4
C10 C11 C12 111.33(19)
H11A C11 H11B 108.0
C12 C11 H11A 109.4
C12 C11 H11B 109.4
C11 C12 H12A 108.9
C11 C12 H12B 108.9
H12A C12 H12B 107.7
C13 C12 C11 113.5(2)
C13 C12 H12A 108.9
C13 C12 H12B 108.9
C12 C13 H13A 109.1
C12 C13 H13B 109.1
H13A C13 H13B 107.8
C14 C13 C12 112.5(2)
C14 C13 H13A 109.1
C14 C13 H13B 109.1
C13 C14 H14A 109.0
C13 C14 H14B 109.0
H14A C14 H14B 107.8
C15 C14 C13 112.9(2)
C15 C14 H14A 109.0
C15 C14 H14B 109.0
C14 C15 H15A 109.5
C14 C15 H15B 109.5
C14 C15 H15C 109.5
H15A C15 H15B 109.5
H15A C15 H15C 109.5
H15B C15 H15C 109.5

loop_
_geom_bond_atom_site_label_1
_geom_bond_atom_site_label_2
_geom_bond_distance
O1 C8 1.261(2)
O2 C8 1.252(3)
N1 H1A 0.98(3)
N1 H1B 0.95(3)
N1 C7 1.324(3)
N2 H2 1.02(3)
N2 C6 1.391(3)
N2 C7 1.340(3)
N3 H3 0.90(3)
N3 C5 1.399(3)
N3 C7 1.346(3)
C1 H1 0.9500
C1 C2 1.390(3)
C1 C6 1.381(3)
C2 H2A 0.9500
C2 C3 1.389(3)
C3 H3A 0.9500
C3 C4 1.387(4)
C4 H4 0.9500
C4 C5 1.380(3)
C5 C6 1.392(3)
C8 C9 1.463(3)
C9 C10 1.197(3)
C10 C11 1.459(3)
C11 H11A 0.9900
C11 H11B 0.9900
C11 C12 1.528(3)
C12 H12A 0.9900
C12 H12B 0.9900
C12 C13 1.523(3)
C13 H13A 0.9900
C13 H13B 0.9900
C13 C14 1.522(3)
C14 H14A 0.9900
C14 H14B 0.9900
C14 C15 1.520(3)
C15 H15A 0.9800
C15 H15B 0.9800
C15 H15C 0.9800

loop_
_geom_hbond_atom_site_label_D
_geom_hbond_atom_site_label_H
_geom_hbond_atom_site_label_A
_geom_hbond_site_symmetry_A
_geom_hbond_distance_DH
_geom_hbond_distance_HA
_geom_hbond_distance_DA
_geom_hbond_angle_DHA
N1 H1A O1 4_575 0.98(3) 1.86(3) 2.789(2) 156(2)
N1 H1B O2 . 0.95(3) 1.98(3) 2.914(3) 168(3)
N2 H2 O1 . 1.02(3) 1.68(3) 2.691(3) 172(3)
N3 H3 O2 2_646 0.90(3) 1.96(3) 2.779(2) 151(2)

loop_
_geom_torsion_atom_site_label_1
_geom_torsion_atom_site_label_2
_geom_torsion_atom_site_label_3
_geom_torsion_atom_site_label_4
_geom_torsion
N3 C5 C6 N2 0.4(3)
N3 C5 C6 C1 -178.6(2)
C1 C2 C3 C4 -0.3(4)
C2 C1 C6 N2 -179.0(3)
C2 C1 C6 C5 -0.2(4)
C2 C3 C4 C5 0.4(4)
C3 C4 C5 N3 178.3(3)
C3 C4 C5 C6 -0.4(4)
C4 C5 C6 N2 179.4(2)
C4 C5 C6 C1 0.3(4)
C5 N3 C7 N1 178.8(2)
C5 N3 C7 N2 -2.2(3)
C6 N2 C7 N1 -178.4(2)
C6 N2 C7 N3 2.5(3)
C6 C1 C2 C3 0.2(4)
C7 N2 C6 C1 177.2(3)
C7 N2 C6 C5 -1.8(3)
C7 N3 C5 C4 -177.8(3)
C7 N3 C5 C6 1.0(3)
C10 C11 C12 C13 -66.8(3)
C11 C12 C13 C14 171.2(2)
C12 C13 C14 C15 178.2(2)
